data_4335049
loop_
_publ_author_name
'Jiang-Yang Shao'
'Yu-Wu Zhong'

_publ_section_title
;
 Monometallic Osmium(II) Complexes with Bis(N-methylbenzimidazolyl)benzene
 or -pyridine: A Comparison Study with Ruthenium(II) Analogues
;
_journal_name_full 'Inorganic Chemistry'
_journal_page_first 6464
_journal_page_last 6472
_journal_paper_doi 10.1021/ic400385b
_journal_volume 52
_journal_year 2013
_chemical_formula_moiety 'C36 H28 N8 Os, 2(F6 P)'
_chemical_formula_sum 'C36 H28 F12 N8 Os P2'
_chemical_formula_weight 1052.80
_chemical_name_systematic
; 
 ? 
;
_space_group_IT_number 2
_symmetry_cell_setting triclinic
_symmetry_space_group_name_Hall '-P 1'
_symmetry_space_group_name_H-M 'P -1'
_atom_sites_solution_hydrogens geom
_atom_sites_solution_primary direct
_atom_sites_solution_secondary difmap
_audit_creation_method SHELXL-97
_cell_angle_alpha 95.030(3)
_cell_angle_beta 90.190(2)
_cell_angle_gamma 104.010(3)
_cell_formula_units_Z 4
_cell_length_a 13.1990(18)
_cell_length_b 18.001(3)
_cell_length_c 18.683(2)
_cell_measurement_reflns_used 11575
_cell_measurement_temperature 173(2)
_cell_measurement_theta_max 27.48
_cell_measurement_theta_min 1.17
_cell_volume 4289.0(10)
_computing_cell_refinement 'CrystalClear (Rigaku Inc., 2007)'
_computing_data_collection 'CrystalClear (Rigaku Inc., 2007)'
_computing_data_reduction 'CrystalClear (Rigaku Inc., 2007)'
_computing_molecular_graphics 'Olex2 Ver 1.1'
_computing_publication_material 'SHELX97 (Sheldrick, 2008)'
_computing_structure_refinement 'Olex2 Ver 1.1'
_computing_structure_solution 'SHELXS-97 (Sheldrick, 2008)'
_diffrn_ambient_temperature 173(2)
_diffrn_measured_fraction_theta_full 0.998
_diffrn_measured_fraction_theta_max 0.998
_diffrn_measurement_device_type 'MM007-HF CCD(Saturn 724+)'
_diffrn_measurement_method '\w scans at fixed \c = 45\%'
_diffrn_radiation_monochromator Confocal
_diffrn_radiation_source 'rotating anode'
_diffrn_radiation_type MoK\a
_diffrn_radiation_wavelength 0.71073
_diffrn_reflns_av_R_equivalents 0.0588
_diffrn_reflns_av_sigmaI/netI 0.0611
_diffrn_reflns_limit_h_max 17
_diffrn_reflns_limit_h_min -17
_diffrn_reflns_limit_k_max 23
_diffrn_reflns_limit_k_min -23
_diffrn_reflns_limit_l_max 23
_diffrn_reflns_limit_l_min -24
_diffrn_reflns_number 56976
_diffrn_reflns_theta_full 27.49
_diffrn_reflns_theta_max 27.49
_diffrn_reflns_theta_min 1.09
_exptl_absorpt_coefficient_mu 3.136
_exptl_absorpt_correction_T_max 0.7242
_exptl_absorpt_correction_T_min 0.6338
_exptl_absorpt_correction_type multi-scan
_exptl_absorpt_process_details 'CrystalClear (Rigaku Inc., 2007)'
_exptl_crystal_colour black
_exptl_crystal_density_diffrn 1.630
_exptl_crystal_description block
_exptl_crystal_F_000 2056
_exptl_crystal_size_max 0.16
_exptl_crystal_size_mid 0.16
_exptl_crystal_size_min 0.11
_refine_diff_density_max 2.511
_refine_diff_density_min -2.153
_refine_diff_density_rms 0.245
_refine_ls_extinction_method none
_refine_ls_goodness_of_fit_ref 1.079
_refine_ls_hydrogen_treatment constr
_refine_ls_matrix_type full
_refine_ls_number_parameters 1065
_refine_ls_number_reflns 19652
_refine_ls_number_restraints 6
_refine_ls_restrained_S_all 1.079
_refine_ls_R_factor_all 0.0749
_refine_ls_R_factor_gt 0.0594
_refine_ls_shift/su_max 0.001
_refine_ls_shift/su_mean 0.000
_refine_ls_structure_factor_coef Fsqd
_refine_ls_weighting_details 'calc w=1/[\s^2^(Fo^2^)+(0.0891P)^2^+6.7877P] where P=(Fo^2^+2Fc^2^)/3'
_refine_ls_weighting_scheme calc
_refine_ls_wR_factor_gt 0.1734
_refine_ls_wR_factor_ref 0.1853
_reflns_number_gt 14206
_reflns_number_total 19652
_reflns_threshold_expression >2sigma(I)
_cod_data_source_file ic400385b_si_003.cif
_cod_data_source_block mx1965
_cod_database_code 4335049

loop_
_symmetry_equiv_pos_as_xyz
'x, y, z'
'-x, -y, -z'

loop_
_atom_site_label
_atom_site_type_symbol
_atom_site_fract_x
_atom_site_fract_y
_atom_site_fract_z
_atom_site_U_iso_or_equiv
_atom_site_adp_type
_atom_site_occupancy
_atom_site_symmetry_multiplicity
_atom_site_calc_flag
_atom_site_refinement_flags
Os1 Os 0.435469(17) 0.236965(12) 0.254559(11) 0.02313(9) Uani 1 1 d .
Os2 Os 0.433577(17) 0.740181(12) 0.251928(12) 0.02558(9) Uani 1 1 d .
P1 P 0.74126(15) 0.04691(11) 0.25123(11) 0.0392(4) Uani 1 1 d .
P2 P 0.74275(16) 0.55161(12) 0.24794(12) 0.0469(5) Uani 1 1 d .
P3 P 0.03086(18) 0.32854(13) 0.11443(13) 0.0593(6) Uani 1 1 d .
P4 P 0.99688(18) 0.2552(2) 0.49796(12) 0.1056(17) Uani 1 1 d .
F1 F 0.7331(4) -0.0175(3) 0.3051(3) 0.0593(13) Uani 1 1 d .
F2 F 0.6592(4) -0.0126(3) 0.1987(3) 0.0551(12) Uani 1 1 d .
F3 F 0.6482(3) 0.0747(3) 0.2905(2) 0.0510(11) Uani 1 1 d .
F4 F 0.7471(5) 0.1111(3) 0.1969(3) 0.0712(16) Uani 1 1 d .
F5 F 0.8214(4) 0.1068(3) 0.3041(3) 0.0604(13) Uani 1 1 d .
F6 F 0.8344(4) 0.0184(3) 0.2121(3) 0.0630(14) Uani 1 1 d .
F7 F 0.7346(5) 0.4897(4) 0.3056(4) 0.0902(19) Uani 1 1 d .
F8 F 0.6594(4) 0.4887(3) 0.1987(3) 0.0669(14) Uani 1 1 d .
F9 F 0.6492(3) 0.5800(3) 0.2883(3) 0.0545(12) Uani 1 1 d .
F10 F 0.7458(5) 0.6118(4) 0.1903(3) 0.0841(18) Uani 1 1 d .
F11 F 0.8229(4) 0.6144(3) 0.2989(3) 0.0777(17) Uani 1 1 d .
F12 F 0.8345(4) 0.5226(4) 0.2096(4) 0.093(2) Uani 1 1 d .
F13 F 0.1353(5) 0.3311(5) 0.1619(4) 0.132(3) Uani 1 1 d .
F14 F 0.0497(7) 0.2638(3) 0.0580(5) 0.194(5) Uani 1 1 d .
F15 F -0.0430(5) 0.2667(3) 0.1593(4) 0.120(3) Uani 1 1 d .
F16 F -0.0646(4) 0.3325(5) 0.0692(4) 0.153(3) Uani 1 1 d .
F17 F 0.0140(5) 0.3971(4) 0.1713(4) 0.124(3) Uani 1 1 d .
F18 F 0.1054(4) 0.3901(3) 0.0704(3) 0.0717(14) Uani 1 1 d .
F19 F 0.9116(6) 0.1802(7) 0.5256(5) 0.146(4) Uani 1 1 d .
F20 F 0.9442(5) 0.2358(6) 0.4203(3) 0.131(4) Uani 1 1 d .
F21 F 0.9248(5) 0.3119(6) 0.5221(5) 0.144(4) Uani 1 1 d .
F22 F 1.0859(6) 0.3329(6) 0.4746(5) 0.140(3) Uani 1 1 d .
F23 F 1.0711(5) 0.2005(6) 0.4752(4) 0.132(3) Uani 1 1 d .
F24 F 1.0457(5) 0.2672(7) 0.5761(4) 0.160(5) Uani 1 1 d .
N1 N 0.4016(4) 0.1240(3) 0.2102(3) 0.0267(11) Uani 1 1 d .
N2 N 0.2794(4) 0.2093(3) 0.2561(3) 0.0289(11) Uani 1 1 d .
N3 N 0.4066(4) 0.3413(3) 0.2958(3) 0.0269(11) Uani 1 1 d .
N4 N 0.4771(4) 0.2817(3) 0.1569(3) 0.0302(12) Uani 1 1 d .
N5 N 0.5995(4) 0.3436(3) 0.0876(3) 0.0305(12) Uani 1 1 d .
N6 N 0.5924(4) 0.2645(3) 0.2608(3) 0.0257(11) Uani 1 1 d .
N7 N 0.4646(4) 0.2035(3) 0.3549(3) 0.0256(10) Uani 1 1 d .
N8 N 0.5795(5) 0.1783(3) 0.4297(3) 0.0330(12) Uani 1 1 d .
N9 N 0.4006(4) 0.6261(3) 0.2109(3) 0.0307(11) Uani 1 1 d .
N10 N 0.2785(4) 0.7094(3) 0.2580(3) 0.0275(11) Uani 1 1 d .
N11 N 0.4007(4) 0.8412(3) 0.2938(3) 0.0272(11) Uani 1 1 d .
N12 N 0.4603(4) 0.7820(3) 0.1521(3) 0.0277(11) Uani 1 1 d .
N13 N 0.5711(6) 0.8450(4) 0.0761(4) 0.054(2) Uani 1 1 d .
N14 N 0.5914(5) 0.7706(3) 0.2503(3) 0.0309(12) Uani 1 1 d .
N15 N 0.4749(4) 0.7097(3) 0.3499(3) 0.0271(11) Uani 1 1 d .
N16 N 0.5991(5) 0.6903(3) 0.4218(3) 0.0365(13) Uani 1 1 d .
C1 C 0.4694(6) 0.0832(4) 0.1854(3) 0.0346(15) Uani 1 1 d .
H1 H 0.5422 0.1064 0.1897 0.042 Uiso 1 1 calc R
C2 C 0.4365(8) 0.0090(5) 0.1540(4) 0.052(2) Uani 1 1 d .
H2 H 0.4865 -0.0183 0.1375 0.063 Uiso 1 1 calc R
C3 C 0.3313(7) -0.0259(4) 0.1465(4) 0.050(2) Uani 1 1 d .
H3 H 0.3090 -0.0766 0.1235 0.060 Uiso 1 1 calc R
C4 C 0.2574(7) 0.0131(4) 0.1727(4) 0.0475(19) Uani 1 1 d .
H4 H 0.1846 -0.0105 0.1700 0.057 Uiso 1 1 calc R
C5 C 0.2968(6) 0.0897(4) 0.2035(4) 0.0357(15) Uani 1 1 d .
C6 C 0.2276(5) 0.1370(4) 0.2319(4) 0.0353(15) Uani 1 1 d .
C7 C 0.1178(5) 0.1168(4) 0.2392(4) 0.0420(17) Uani 1 1 d .
H7 H 0.0787 0.0667 0.2222 0.050 Uiso 1 1 calc R
C8 C 0.0679(6) 0.1693(5) 0.2706(5) 0.052(2) Uani 1 1 d .
H8 H -0.0058 0.1556 0.2752 0.062 Uiso 1 1 calc R
C9 C 0.1241(6) 0.2414(5) 0.2954(4) 0.0452(18) Uani 1 1 d .
H9 H 0.0894 0.2769 0.3186 0.054 Uiso 1 1 calc R
C10 C 0.2307(5) 0.2630(4) 0.2870(4) 0.0322(14) Uani 1 1 d .
C11 C 0.3002(5) 0.3354(4) 0.3079(3) 0.0315(14) Uani 1 1 d .
C12 C 0.2723(6) 0.4009(4) 0.3400(4) 0.0420(17) Uani 1 1 d .
H12 H 0.2015 0.3978 0.3519 0.050 Uiso 1 1 calc R
C13 C 0.3432(7) 0.4677(4) 0.3540(4) 0.049(2) Uani 1 1 d .
H13 H 0.3220 0.5114 0.3748 0.059 Uiso 1 1 calc R
C14 C 0.4472(6) 0.4739(4) 0.3386(4) 0.0420(17) Uani 1 1 d .
H14 H 0.4975 0.5216 0.3470 0.050 Uiso 1 1 calc R
C15 C 0.4753(5) 0.4088(3) 0.3108(3) 0.0290(13) Uani 1 1 d .
H15 H 0.5469 0.4120 0.3017 0.035 Uiso 1 1 calc R
C16 C 0.4298(5) 0.2964(4) 0.0976(3) 0.0266(13) Uani 1 1 d .
C17 C 0.3229(6) 0.2787(4) 0.0765(4) 0.0368(15) Uani 1 1 d .
H17 H 0.2703 0.2509 0.1052 0.044 Uiso 1 1 calc R
C18 C 0.2983(6) 0.3036(5) 0.0123(3) 0.0427(18) Uani 1 1 d .
H18 H 0.2272 0.2936 -0.0028 0.051 Uiso 1 1 calc R
C19 C 0.3769(7) 0.3438(5) -0.0315(4) 0.0475(19) Uani 1 1 d .
H19 H 0.3571 0.3594 -0.0757 0.057 Uiso 1 1 calc R
C20 C 0.4807(6) 0.3606(4) -0.0115(4) 0.0406(17) Uani 1 1 d U
H20 H 0.5327 0.3878 -0.0410 0.049 Uiso 1 1 calc R
C21 C 0.5072(5) 0.3369(4) 0.0530(3) 0.0273(13) Uani 1 1 d .
C22 C 0.7026(6) 0.3829(4) 0.0610(4) 0.0434(17) Uani 1 1 d .
H22A H 0.6932 0.4008 0.0140 0.065 Uiso 1 1 calc R
H22B H 0.7477 0.3468 0.0564 0.065 Uiso 1 1 calc R
H22C H 0.7349 0.4269 0.0950 0.065 Uiso 1 1 calc R
C23 C 0.5785(4) 0.3107(3) 0.1506(3) 0.0227(12) Uani 1 1 d .
C24 C 0.6487(5) 0.2994(3) 0.2075(4) 0.0300(13) Uani 1 1 d .
C25 C 0.7587(5) 0.3227(4) 0.2091(3) 0.0352(15) Uani 1 1 d .
H25 H 0.7967 0.3465 0.1707 0.042 Uiso 1 1 calc R
C26 C 0.8098(5) 0.3080(4) 0.2728(4) 0.0398(16) Uani 1 1 d .
H26 H 0.8837 0.3243 0.2783 0.048 Uiso 1 1 calc R
C27 C 0.7513(6) 0.2701(4) 0.3261(4) 0.0415(17) Uani 1 1 d .
H27 H 0.7859 0.2592 0.3671 0.050 Uiso 1 1 calc R
C28 C 0.6413(5) 0.2473(3) 0.3204(3) 0.0265(13) Uani 1 1 d .
C29 C 0.5664(4) 0.2090(3) 0.3684(3) 0.0227(12) Uani 1 1 d .
C30 C 0.6796(5) 0.1682(4) 0.4595(4) 0.0403(16) Uani 1 1 d .
H30A H 0.7196 0.1500 0.4205 0.060 Uiso 1 1 calc R
H30B H 0.6649 0.1305 0.4952 0.060 Uiso 1 1 calc R
H30C H 0.7203 0.2176 0.4823 0.060 Uiso 1 1 calc R
C31 C 0.4811(5) 0.1540(4) 0.4592(3) 0.0302(14) Uani 1 1 d .
C32 C 0.4520(6) 0.1187(4) 0.5211(4) 0.0408(17) Uani 1 1 d .
H32 H 0.5017 0.1071 0.5524 0.049 Uiso 1 1 calc R
C33 C 0.3463(6) 0.1012(4) 0.5350(4) 0.0457(18) Uani 1 1 d .
H33 H 0.3222 0.0764 0.5768 0.055 Uiso 1 1 calc R
C34 C 0.2734(6) 0.1197(4) 0.4876(4) 0.0418(17) Uani 1 1 d .
H34 H 0.2014 0.1082 0.4990 0.050 Uiso 1 1 calc R
C35 C 0.3043(5) 0.1536(4) 0.4265(4) 0.0333(14) Uani 1 1 d .
H35 H 0.2550 0.1654 0.3950 0.040 Uiso 1 1 calc R
C36 C 0.4101(5) 0.1704(3) 0.4115(3) 0.0308(14) Uani 1 1 d .
C37 C 0.4697(7) 0.5874(4) 0.1862(4) 0.0401(16) Uani 1 1 d .
H37 H 0.5419 0.6126 0.1890 0.048 Uiso 1 1 calc R
C38 C 0.4387(7) 0.5096(4) 0.1556(4) 0.0412(18) Uani 1 1 d .
H38 H 0.4887 0.4831 0.1376 0.049 Uiso 1 1 calc R
C39 C 0.3315(9) 0.4736(5) 0.1531(5) 0.064(3) Uani 1 1 d .
H39 H 0.3084 0.4217 0.1334 0.077 Uiso 1 1 calc R
C40 C 0.2605(6) 0.5121(4) 0.1787(5) 0.049(2) Uani 1 1 d .
H40 H 0.1881 0.4876 0.1776 0.059 Uiso 1 1 calc R
C41 C 0.2965(5) 0.5890(3) 0.2068(4) 0.0339(15) Uani 1 1 d .
C42 C 0.2274(5) 0.6359(4) 0.2358(4) 0.0363(15) Uani 1 1 d .
C43 C 0.1210(7) 0.6119(5) 0.2435(5) 0.056(2) Uani 1 1 d .
H43 H 0.0841 0.5612 0.2267 0.067 Uiso 1 1 calc R
C44 C 0.0689(7) 0.6639(6) 0.2765(5) 0.067(3) Uani 1 1 d .
H44 H -0.0039 0.6475 0.2844 0.080 Uiso 1 1 calc R
C45 C 0.1218(6) 0.7397(5) 0.2981(5) 0.0475(18) Uani 1 1 d .
H45 H 0.0857 0.7757 0.3189 0.057 Uiso 1 1 calc R
C46 C 0.2282(5) 0.7605(4) 0.2883(4) 0.0377(15) Uani 1 1 d .
C47 C 0.2961(5) 0.8360(4) 0.3079(4) 0.0359(15) Uani 1 1 d .
C48 C 0.2638(6) 0.8983(5) 0.3394(4) 0.0469(18) Uani 1 1 d .
H48 H 0.1925 0.8932 0.3508 0.056 Uiso 1 1 calc R
C49 C 0.3355(7) 0.9685(4) 0.3544(4) 0.0489(19) Uani 1 1 d .
H49 H 0.3140 1.0116 0.3765 0.059 Uiso 1 1 calc R
C50 C 0.4360(7) 0.9746(4) 0.3370(4) 0.0428(18) Uani 1 1 d .
H50 H 0.4850 1.0230 0.3450 0.051 Uiso 1 1 calc R
C51 C 0.4696(6) 0.9101(4) 0.3071(3) 0.0331(14) Uani 1 1 d .
H51 H 0.5411 0.9152 0.2963 0.040 Uiso 1 1 calc R
C52 C 0.4044(6) 0.7934(3) 0.0955(3) 0.0317(15) Uani 1 1 d .
C53 C 0.2975(7) 0.7733(4) 0.0788(4) 0.0466(19) Uani 1 1 d .
H53 H 0.2495 0.7463 0.1110 0.056 Uiso 1 1 calc R
C54 C 0.2625(8) 0.7927(4) 0.0161(4) 0.055(2) Uani 1 1 d .
H54 H 0.1897 0.7788 0.0047 0.066 Uiso 1 1 calc R
C55 C 0.3335(10) 0.8336(6) -0.0333(5) 0.075(3) Uani 1 1 d .
H55 H 0.3081 0.8449 -0.0777 0.090 Uiso 1 1 calc R
C56 C 0.4389(9) 0.8565(5) -0.0159(5) 0.063(3) Uani 1 1 d .
H56 H 0.4864 0.8864 -0.0465 0.076 Uiso 1 1 calc R
C57 C 0.4736(7) 0.8348(4) 0.0469(4) 0.0439(18) Uani 1 1 d .
C58 C 0.6748(7) 0.8891(5) 0.0484(5) 0.068(3) Uani 1 1 d .
H58A H 0.6630 0.9080 0.0022 0.102 Uiso 1 1 calc R
H58B H 0.7225 0.8550 0.0421 0.102 Uiso 1 1 calc R
H58C H 0.7058 0.9328 0.0832 0.102 Uiso 1 1 calc R
C59 C 0.5594(6) 0.8108(4) 0.1401(4) 0.0413(18) Uani 1 1 d .
C60 C 0.6399(5) 0.8042(4) 0.1930(4) 0.0364(15) Uani 1 1 d .
C61 C 0.7442(6) 0.8289(4) 0.1925(5) 0.052(2) Uani 1 1 d .
H61 H 0.7771 0.8540 0.1530 0.063 Uiso 1 1 calc R
C62 C 0.8066(7) 0.8170(5) 0.2524(5) 0.061(2) Uani 1 1 d .
H62 H 0.8805 0.8352 0.2534 0.073 Uiso 1 1 calc R
C63 C 0.7568(6) 0.7790(4) 0.3074(5) 0.0462(19) Uani 1 1 d .
H63 H 0.7956 0.7683 0.3465 0.055 Uiso 1 1 calc R
C64 C 0.6488(5) 0.7563(4) 0.3053(4) 0.0374(15) Uani 1 1 d .
C65 C 0.5802(5) 0.7190(4) 0.3609(4) 0.0319(14) Uani 1 1 d .
C66 C 0.7027(6) 0.6842(5) 0.4481(4) 0.055(2) Uani 1 1 d .
H66A H 0.7364 0.6588 0.4098 0.083 Uiso 1 1 calc R
H66B H 0.6937 0.6539 0.4897 0.083 Uiso 1 1 calc R
H66C H 0.7465 0.7357 0.4620 0.083 Uiso 1 1 calc R
C67 C 0.5047(5) 0.6628(4) 0.4537(3) 0.0337(15) Uani 1 1 d .
C68 C 0.4841(6) 0.6292(5) 0.5161(4) 0.0475(19) Uani 1 1 d .
H68 H 0.5378 0.6199 0.5455 0.057 Uiso 1 1 calc R
C69 C 0.3776(7) 0.6089(4) 0.5344(4) 0.052(2) Uani 1 1 d .
H69 H 0.3582 0.5841 0.5769 0.062 Uiso 1 1 calc R
C70 C 0.3005(7) 0.6249(4) 0.4907(4) 0.0469(19) Uani 1 1 d .
H70 H 0.2300 0.6120 0.5054 0.056 Uiso 1 1 calc R
C71 C 0.3226(6) 0.6582(4) 0.4279(3) 0.0336(14) Uani 1 1 d .
H71 H 0.2693 0.6681 0.3985 0.040 Uiso 1 1 calc R
C72 C 0.4289(5) 0.6774(3) 0.4085(3) 0.0289(13) Uani 1 1 d .

loop_
_atom_site_aniso_label
_atom_site_aniso_U_11
_atom_site_aniso_U_22
_atom_site_aniso_U_33
_atom_site_aniso_U_23
_atom_site_aniso_U_13
_atom_site_aniso_U_12
Os1 0.02445(14) 0.02273(14) 0.02250(14) 0.00018(10) 0.00032(9) 0.00697(10)
Os2 0.02701(15) 0.02375(14) 0.02523(14) 0.00045(10) 0.00077(10) 0.00534(10)
P1 0.0366(10) 0.0375(9) 0.0432(10) 0.0038(8) 0.0044(8) 0.0082(8)
P2 0.0375(11) 0.0418(10) 0.0584(13) -0.0109(10) 0.0015(9) 0.0094(9)
P3 0.0512(13) 0.0548(13) 0.0726(15) 0.0100(11) 0.0156(11) 0.0128(10)
P4 0.0392(15) 0.229(5) 0.0513(17) -0.029(2) -0.0083(13) 0.052(2)
F1 0.064(3) 0.061(3) 0.058(3) 0.021(2) 0.001(2) 0.020(3)
F2 0.064(3) 0.050(3) 0.048(3) -0.009(2) -0.004(2) 0.013(2)
F3 0.043(2) 0.056(3) 0.052(3) -0.010(2) 0.001(2) 0.015(2)
F4 0.103(4) 0.052(3) 0.064(3) 0.023(3) 0.013(3) 0.023(3)
F5 0.040(3) 0.074(3) 0.060(3) -0.013(3) -0.012(2) 0.007(2)
F6 0.050(3) 0.061(3) 0.077(4) -0.003(3) 0.019(3) 0.015(2)
F7 0.078(4) 0.087(4) 0.115(5) 0.030(4) -0.012(4) 0.032(3)
F8 0.056(3) 0.064(3) 0.071(3) -0.031(3) -0.002(3) 0.010(3)
F9 0.038(2) 0.061(3) 0.061(3) -0.016(2) -0.001(2) 0.013(2)
F10 0.084(4) 0.087(4) 0.079(4) 0.018(3) 0.017(3) 0.011(3)
F11 0.039(3) 0.088(4) 0.099(4) -0.031(3) -0.009(3) 0.015(3)
F12 0.054(3) 0.106(5) 0.114(5) -0.049(4) 0.008(3) 0.029(3)
F13 0.090(5) 0.213(8) 0.115(5) 0.071(5) 0.000(4) 0.059(5)
F14 0.185(8) 0.072(4) 0.284(11) -0.060(5) 0.187(8) -0.023(4)
F15 0.124(5) 0.080(4) 0.163(6) 0.032(4) 0.107(5) 0.028(4)
F16 0.046(4) 0.214(8) 0.184(7) 0.082(6) -0.038(4) -0.019(4)
F17 0.092(5) 0.100(5) 0.159(6) -0.034(4) 0.065(4) 0.002(4)
F18 0.057(3) 0.069(3) 0.082(3) 0.017(3) 0.016(3) -0.003(2)
F19 0.066(5) 0.234(11) 0.131(7) 0.035(7) 0.005(5) 0.015(6)
F20 0.052(4) 0.282(11) 0.060(4) -0.026(5) -0.025(3) 0.058(5)
F21 0.061(4) 0.217(9) 0.157(8) -0.064(7) 0.014(4) 0.065(5)
F22 0.065(5) 0.237(11) 0.123(7) 0.037(7) 0.022(4) 0.038(6)
F23 0.068(4) 0.208(9) 0.123(6) -0.056(6) -0.032(4) 0.066(5)
F24 0.059(4) 0.344(14) 0.061(4) -0.032(6) -0.008(3) 0.037(6)
N1 0.041(3) 0.022(2) 0.018(2) -0.0024(19) 0.000(2) 0.011(2)
N2 0.034(3) 0.028(3) 0.022(2) 0.002(2) -0.002(2) 0.001(2)
N3 0.038(3) 0.029(3) 0.019(2) -0.003(2) 0.003(2) 0.019(2)
N4 0.041(3) 0.028(3) 0.026(3) 0.006(2) 0.003(2) 0.015(2)
N5 0.038(3) 0.027(3) 0.023(2) -0.004(2) 0.008(2) 0.005(2)
N6 0.016(2) 0.029(3) 0.035(3) 0.006(2) 0.002(2) 0.0095(19)
N7 0.028(3) 0.029(3) 0.022(2) 0.002(2) 0.000(2) 0.011(2)
N8 0.039(3) 0.032(3) 0.030(3) -0.007(2) 0.000(2) 0.015(2)
N9 0.043(3) 0.022(2) 0.027(3) 0.000(2) -0.002(2) 0.009(2)
N10 0.029(3) 0.035(3) 0.017(2) -0.006(2) 0.002(2) 0.007(2)
N11 0.027(3) 0.028(3) 0.028(3) 0.007(2) 0.002(2) 0.009(2)
N12 0.037(3) 0.024(2) 0.021(2) 0.004(2) 0.012(2) 0.007(2)
N13 0.083(6) 0.032(3) 0.044(4) 0.004(3) 0.036(4) 0.004(3)
N14 0.038(3) 0.032(3) 0.027(3) -0.012(2) -0.004(2) 0.022(2)
N15 0.028(3) 0.028(3) 0.027(3) 0.000(2) -0.006(2) 0.011(2)
N16 0.035(3) 0.047(3) 0.030(3) -0.003(3) -0.013(2) 0.016(3)
C1 0.043(4) 0.036(3) 0.030(3) -0.002(3) 0.006(3) 0.022(3)
C2 0.083(6) 0.047(4) 0.040(4) 0.005(4) 0.002(4) 0.040(5)
C3 0.073(6) 0.033(4) 0.043(4) -0.019(3) -0.010(4) 0.018(4)
C4 0.069(5) 0.035(4) 0.042(4) -0.005(3) -0.012(4) 0.022(4)
C5 0.042(4) 0.036(3) 0.031(3) 0.002(3) -0.009(3) 0.015(3)
C6 0.038(4) 0.028(3) 0.040(4) 0.006(3) 0.003(3) 0.008(3)
C7 0.021(3) 0.045(4) 0.051(4) 0.003(3) -0.003(3) -0.009(3)
C8 0.035(4) 0.055(5) 0.058(5) -0.010(4) 0.010(4) 0.001(4)
C9 0.034(4) 0.054(5) 0.052(5) 0.015(4) 0.005(3) 0.016(3)
C10 0.029(3) 0.035(3) 0.035(3) 0.008(3) 0.002(3) 0.011(3)
C11 0.033(3) 0.038(3) 0.029(3) 0.003(3) 0.015(3) 0.019(3)
C12 0.053(5) 0.036(4) 0.042(4) 0.000(3) 0.014(3) 0.023(3)
C13 0.073(6) 0.034(4) 0.049(5) -0.005(3) 0.003(4) 0.032(4)
C14 0.045(4) 0.031(3) 0.044(4) -0.002(3) 0.011(3) -0.001(3)
C15 0.029(3) 0.020(3) 0.034(3) 0.004(2) 0.004(3) -0.002(2)
C16 0.029(3) 0.031(3) 0.021(3) 0.002(2) 0.000(2) 0.010(3)
C17 0.041(4) 0.038(4) 0.032(3) -0.001(3) 0.004(3) 0.010(3)
C18 0.050(4) 0.065(5) 0.021(3) 0.002(3) -0.003(3) 0.029(4)
C19 0.062(5) 0.045(4) 0.041(4) 0.004(3) -0.001(4) 0.022(4)
C20 0.044(4) 0.052(4) 0.029(3) 0.012(3) 0.014(3) 0.014(3)
C21 0.016(3) 0.034(3) 0.030(3) 0.001(3) 0.003(2) 0.004(2)
C22 0.050(4) 0.041(4) 0.037(4) 0.005(3) 0.007(3) 0.006(3)
C23 0.010(2) 0.023(3) 0.031(3) -0.005(2) 0.010(2) -0.001(2)
C24 0.018(3) 0.029(3) 0.040(3) -0.001(3) 0.002(2) 0.002(2)
C25 0.030(3) 0.046(4) 0.028(3) 0.000(3) 0.011(3) 0.009(3)
C26 0.023(3) 0.047(4) 0.048(4) -0.003(3) 0.009(3) 0.009(3)
C27 0.042(4) 0.059(4) 0.034(3) 0.002(3) -0.004(3) 0.034(4)
C28 0.021(3) 0.028(3) 0.030(3) -0.007(2) -0.006(2) 0.008(2)
C29 0.021(3) 0.022(3) 0.025(3) -0.008(2) -0.006(2) 0.009(2)
C30 0.034(4) 0.052(4) 0.033(3) 0.003(3) -0.017(3) 0.009(3)
C31 0.047(4) 0.027(3) 0.018(3) -0.008(2) -0.010(3) 0.015(3)
C32 0.042(4) 0.055(4) 0.030(3) 0.006(3) 0.008(3) 0.020(4)
C33 0.060(5) 0.050(4) 0.031(4) 0.009(3) 0.006(3) 0.020(4)
C34 0.043(4) 0.046(4) 0.037(4) 0.014(3) 0.016(3) 0.008(3)
C35 0.030(3) 0.033(3) 0.039(4) 0.008(3) 0.004(3) 0.010(3)
C36 0.037(4) 0.025(3) 0.031(3) 0.004(3) 0.002(3) 0.008(3)
C37 0.063(5) 0.029(3) 0.030(3) 0.001(3) -0.003(3) 0.016(3)
C38 0.064(5) 0.027(3) 0.036(4) -0.007(3) -0.006(3) 0.021(3)
C39 0.109(8) 0.029(4) 0.052(5) -0.004(4) -0.031(5) 0.014(5)
C40 0.045(4) 0.030(4) 0.071(5) 0.001(4) -0.022(4) 0.006(3)
C41 0.039(4) 0.018(3) 0.036(3) -0.002(3) -0.009(3) -0.008(3)
C42 0.031(3) 0.030(3) 0.041(4) 0.003(3) -0.006(3) -0.005(3)
C43 0.051(5) 0.057(5) 0.053(5) 0.003(4) -0.007(4) 0.002(4)
C44 0.047(5) 0.077(7) 0.062(6) 0.013(5) -0.002(4) -0.015(5)
C45 0.041(4) 0.045(4) 0.056(5) -0.003(4) -0.004(4) 0.013(3)
C46 0.032(4) 0.050(4) 0.035(4) 0.008(3) 0.007(3) 0.015(3)
C47 0.039(4) 0.039(4) 0.032(3) 0.002(3) -0.007(3) 0.015(3)
C48 0.043(4) 0.054(5) 0.050(5) 0.009(4) 0.002(3) 0.023(4)
C49 0.059(5) 0.040(4) 0.052(5) 0.000(4) 0.016(4) 0.023(4)
C50 0.073(6) 0.018(3) 0.034(4) -0.006(3) 0.003(4) 0.006(3)
C51 0.043(4) 0.028(3) 0.028(3) -0.003(3) 0.000(3) 0.009(3)
C52 0.055(4) 0.018(3) 0.018(3) -0.006(2) 0.005(3) 0.003(3)
C53 0.075(6) 0.030(3) 0.034(4) -0.001(3) 0.001(4) 0.012(4)
C54 0.095(7) 0.037(4) 0.033(4) -0.004(3) -0.018(4) 0.020(4)
C55 0.128(10) 0.068(6) 0.040(5) 0.005(4) -0.005(6) 0.044(7)
C56 0.112(9) 0.040(4) 0.038(4) 0.001(4) 0.020(5) 0.021(5)
C57 0.062(5) 0.028(3) 0.037(4) -0.006(3) 0.008(4) 0.004(3)
C58 0.090(7) 0.051(5) 0.057(5) 0.006(4) 0.051(5) 0.005(5)
C59 0.067(5) 0.026(3) 0.029(3) -0.002(3) 0.015(3) 0.010(3)
C60 0.033(4) 0.025(3) 0.046(4) -0.007(3) 0.017(3) 0.002(3)
C61 0.050(5) 0.041(4) 0.064(5) 0.008(4) 0.012(4) 0.006(4)
C62 0.049(5) 0.054(5) 0.074(6) -0.010(5) -0.001(4) 0.007(4)
C63 0.034(4) 0.030(3) 0.068(5) -0.016(4) -0.001(4) 0.003(3)
C64 0.033(4) 0.033(3) 0.045(4) -0.013(3) -0.007(3) 0.012(3)
C65 0.024(3) 0.031(3) 0.040(4) -0.007(3) -0.013(3) 0.007(3)
C66 0.060(5) 0.066(5) 0.048(5) -0.009(4) -0.015(4) 0.037(4)
C67 0.035(4) 0.041(4) 0.028(3) -0.005(3) -0.010(3) 0.018(3)
C68 0.053(5) 0.055(5) 0.034(4) 0.000(3) -0.008(3) 0.016(4)
C69 0.088(7) 0.043(4) 0.032(4) 0.006(3) -0.005(4) 0.030(4)
C70 0.070(5) 0.041(4) 0.027(3) 0.001(3) 0.016(3) 0.007(4)
C71 0.045(4) 0.028(3) 0.027(3) 0.000(3) 0.006(3) 0.007(3)
C72 0.041(4) 0.026(3) 0.022(3) -0.009(2) -0.001(3) 0.017(3)

loop_
_atom_type_symbol
_atom_type_description
_atom_type_scat_dispersion_real
_atom_type_scat_dispersion_imag
_atom_type_scat_source
C C 0.0033 0.0016 'International Tables Vol C Tables 4.2.6.8 and 6.1.1.4'
H H 0.0000 0.0000 'International Tables Vol C Tables 4.2.6.8 and 6.1.1.4'
F F 0.0171 0.0103 'International Tables Vol C Tables 4.2.6.8 and 6.1.1.4'
N N 0.0061 0.0033 'International Tables Vol C Tables 4.2.6.8 and 6.1.1.4'
Os Os -1.2165 7.6030 'International Tables Vol C Tables 4.2.6.8 and 6.1.1.4'
P P 0.1023 0.0942 'International Tables Vol C Tables 4.2.6.8 and 6.1.1.4'

loop_
_geom_angle_atom_site_label_1
_geom_angle_atom_site_label_2
_geom_angle_atom_site_label_3
_geom_angle
N2 Os1 N6 175.85(19)
N2 Os1 N1 78.8(2)
N6 Os1 N1 102.4(2)
N2 Os1 N7 98.3(2)
N6 Os1 N7 77.8(2)
N1 Os1 N7 91.10(19)
N2 Os1 N4 106.9(2)
N6 Os1 N4 77.0(2)
N1 Os1 N4 93.7(2)
N7 Os1 N4 154.8(2)
N2 Os1 N3 79.0(2)
N6 Os1 N3 99.9(2)
N1 Os1 N3 157.7(2)
N7 Os1 N3 94.36(19)
N4 Os1 N3 90.46(19)
N10 Os2 N14 177.48(18)
N10 Os2 N11 78.2(2)
N14 Os2 N11 101.5(2)
N10 Os2 N15 99.7(2)
N14 Os2 N15 77.8(2)
N11 Os2 N15 94.72(19)
N10 Os2 N9 78.2(2)
N14 Os2 N9 102.1(2)
N11 Os2 N9 156.4(2)
N15 Os2 N9 90.1(2)
N10 Os2 N12 104.6(2)
N14 Os2 N12 77.9(2)
N11 Os2 N12 91.04(19)
N15 Os2 N12 155.6(2)
N9 Os2 N12 94.1(2)
F5 P1 F1 91.0(3)
F5 P1 F2 179.0(3)
F1 P1 F2 89.2(3)
F5 P1 F4 89.8(3)
F1 P1 F4 178.9(3)
F2 P1 F4 90.0(3)
F5 P1 F3 88.9(3)
F1 P1 F3 90.1(3)
F2 P1 F3 90.1(3)
F4 P1 F3 89.1(3)
F5 P1 F6 91.2(3)
F1 P1 F6 89.4(3)
F2 P1 F6 89.8(3)
F4 P1 F6 91.3(3)
F3 P1 F6 179.6(3)
F12 P2 F10 90.8(4)
F12 P2 F11 91.7(3)
F10 P2 F11 90.6(4)
F12 P2 F8 90.0(3)
F10 P2 F8 90.1(3)
F11 P2 F8 178.1(3)
F12 P2 F7 90.8(4)
F10 P2 F7 177.7(4)
F11 P2 F7 91.2(4)
F8 P2 F7 88.1(3)
F12 P2 F9 178.9(4)
F10 P2 F9 90.4(3)
F11 P2 F9 88.2(3)
F8 P2 F9 90.0(3)
F7 P2 F9 88.1(3)
F16 P3 F14 88.8(6)
F16 P3 F18 91.4(3)
F14 P3 F18 88.7(3)
F16 P3 F15 89.3(4)
F14 P3 F15 91.3(3)
F18 P3 F15 179.4(4)
F16 P3 F17 91.4(5)
F14 P3 F17 178.3(4)
F18 P3 F17 89.5(3)
F15 P3 F17 90.4(3)
F16 P3 F13 175.7(4)
F14 P3 F13 93.6(5)
F18 P3 F13 85.2(3)
F15 P3 F13 94.2(4)
F17 P3 F13 86.1(4)
F24 P4 F20 175.3(5)
F24 P4 F23 89.3(5)
F20 P4 F23 88.6(4)
F24 P4 F21 89.5(5)
F20 P4 F21 92.7(5)
F23 P4 F21 178.4(4)
F24 P4 F19 86.2(5)
F20 P4 F19 89.5(5)
F23 P4 F19 88.9(6)
F21 P4 F19 92.1(5)
F24 P4 F22 90.7(5)
F20 P4 F22 93.6(5)
F23 P4 F22 91.6(5)
F21 P4 F22 87.3(5)
F19 P4 F22 176.8(3)
C1 N1 C5 118.2(6)
C1 N1 Os1 127.6(5)
C5 N1 Os1 114.1(4)
C6 N2 C10 123.2(6)
C6 N2 Os1 118.6(5)
C10 N2 Os1 118.0(4)
C15 N3 C11 119.5(5)
C15 N3 Os1 128.2(4)
C11 N3 Os1 112.3(4)
C23 N4 C16 106.9(5)
C23 N4 Os1 114.4(4)
C16 N4 Os1 138.4(5)
C21 N5 C23 107.4(5)
C21 N5 C22 124.6(6)
C23 N5 C22 127.9(6)
C24 N6 C28 120.8(5)
C24 N6 Os1 120.4(4)
C28 N6 Os1 118.8(4)
C29 N7 C36 107.2(5)
C29 N7 Os1 113.3(4)
C36 N7 Os1 139.2(4)
C29 N8 C31 107.6(5)
C29 N8 C30 126.5(6)
C31 N8 C30 125.8(6)
C37 N9 C41 118.3(6)
C37 N9 Os2 126.3(5)
C41 N9 Os2 115.3(4)
C46 N10 C42 121.9(6)
C46 N10 Os2 119.0(5)
C42 N10 Os2 118.9(4)
C51 N11 C47 118.5(6)
C51 N11 Os2 126.6(4)
C47 N11 Os2 114.8(4)
C59 N12 C52 107.8(5)
C59 N12 Os2 113.7(5)
C52 N12 Os2 138.4(5)
C57 N13 C59 106.8(6)
C57 N13 C58 128.3(7)
C59 N13 C58 124.7(8)
C64 N14 C60 119.9(6)
C64 N14 Os2 120.3(5)
C60 N14 Os2 119.8(5)
C72 N15 C65 105.7(5)
C72 N15 Os2 139.5(4)
C65 N15 Os2 114.6(4)
C65 N16 C67 108.2(5)
C65 N16 C66 125.9(6)
C67 N16 C66 125.8(6)
N1 C1 C2 122.1(7)
N1 C1 H1 119.0
C2 C1 H1 119.0
C1 C2 C3 120.3(8)
C1 C2 H2 119.9
C3 C2 H2 119.9
C2 C3 C4 120.1(7)
C2 C3 H3 119.9
C4 C3 H3 119.9
C3 C4 C5 116.5(8)
C3 C4 H4 121.8
C5 C4 H4 121.8
N1 C5 C4 122.8(7)
N1 C5 C6 115.4(6)
C4 C5 C6 121.8(7)
N2 C6 C7 117.6(6)
N2 C6 C5 113.1(6)
C7 C6 C5 129.3(6)
C8 C7 C6 120.2(7)
C8 C7 H7 119.9
C6 C7 H7 119.9
C9 C8 C7 120.0(7)
C9 C8 H8 120.0
C7 C8 H8 120.0
C8 C9 C10 120.7(7)
C8 C9 H9 119.6
C10 C9 H9 119.6
N2 C10 C9 118.2(6)
N2 C10 C11 113.7(5)
C9 C10 C11 128.1(6)
N3 C11 C12 117.4(6)
N3 C11 C10 116.6(5)
C12 C11 C10 126.1(6)
C13 C12 C11 121.3(7)
C13 C12 H12 119.3
C11 C12 H12 119.3
C12 C13 C14 120.8(7)
C12 C13 H13 119.6
C14 C13 H13 119.6
C15 C14 C13 117.8(7)
C15 C14 H14 121.1
C13 C14 H14 121.1
N3 C15 C14 123.1(6)
N3 C15 H15 118.5
C14 C15 H15 118.5
N4 C16 C17 131.0(6)
N4 C16 C21 108.7(5)
C17 C16 C21 120.3(6)
C18 C17 C16 117.2(7)
C18 C17 H17 121.4
C16 C17 H17 121.4
C17 C18 C19 121.6(7)
C17 C18 H18 119.2
C19 C18 H18 119.2
C20 C19 C18 121.5(7)
C20 C19 H19 119.2
C18 C19 H19 119.2
C19 C20 C21 118.0(6)
C19 C20 H20 121.0
C21 C20 H20 121.0
N5 C21 C20 133.0(6)
N5 C21 C16 105.6(5)
C20 C21 C16 121.4(6)
N5 C22 H22A 109.5
N5 C22 H22B 109.5
H22A C22 H22B 109.5
N5 C22 H22C 109.5
H22A C22 H22C 109.5
H22B C22 H22C 109.5
N4 C23 N5 111.3(5)
N4 C23 C24 117.7(5)
N5 C23 C24 130.8(5)
N6 C24 C25 123.7(6)
N6 C24 C23 110.0(5)
C25 C24 C23 126.3(6)
C24 C25 C26 115.6(6)
C24 C25 H25 122.2
C26 C25 H25 122.2
C27 C26 C25 120.1(6)
C27 C26 H26 120.0
C25 C26 H26 120.0
C26 C27 C28 121.3(6)
C26 C27 H27 119.4
C28 C27 H27 119.4
N6 C28 C27 118.5(6)
N6 C28 C29 110.8(5)
C27 C28 C29 130.7(6)
N8 C29 N7 110.8(5)
N8 C29 C28 130.7(5)
N7 C29 C28 118.5(5)
N8 C30 H30A 109.5
N8 C30 H30B 109.5
H30A C30 H30B 109.5
N8 C30 H30C 109.5
H30A C30 H30C 109.5
H30B C30 H30C 109.5
C32 C31 C36 123.3(7)
C32 C31 N8 130.6(6)
C36 C31 N8 106.1(6)
C31 C32 C33 116.3(7)
C31 C32 H32 121.8
C33 C32 H32 121.8
C32 C33 C34 120.9(7)
C32 C33 H33 119.6
C34 C33 H33 119.6
C35 C34 C33 121.4(7)
C35 C34 H34 119.3
C33 C34 H34 119.3
C34 C35 C36 118.1(7)
C34 C35 H35 120.9
C36 C35 H35 120.9
N7 C36 C31 108.3(6)
N7 C36 C35 131.8(6)
C31 C36 C35 119.9(6)
N9 C37 C38 122.2(8)
N9 C37 H37 118.9
C38 C37 H37 118.9
C39 C38 C37 117.6(7)
C39 C38 H38 121.2
C37 C38 H38 121.2
C40 C39 C38 120.8(7)
C40 C39 H39 119.6
C38 C39 H39 119.6
C39 C40 C41 118.5(8)
C39 C40 H40 120.8
C41 C40 H40 120.8
N9 C41 C40 122.6(7)
N9 C41 C42 114.2(5)
C40 C41 C42 123.2(6)
N10 C42 C43 120.1(7)
N10 C42 C41 113.3(6)
C43 C42 C41 126.6(7)
C42 C43 C44 118.3(8)
C42 C43 H43 120.8
C44 C43 H43 120.8
C43 C44 C45 121.2(9)
C43 C44 H44 119.4
C45 C44 H44 119.4
C46 C45 C44 117.7(8)
C46 C45 H45 121.1
C44 C45 H45 121.1
N10 C46 C45 120.7(7)
N10 C46 C47 113.6(6)
C45 C46 C47 125.6(7)
C48 C47 N11 121.0(7)
C48 C47 C46 124.9(7)
N11 C47 C46 114.1(6)
C47 C48 C49 120.0(7)
C47 C48 H48 120.0
C49 C48 H48 120.0
C50 C49 C48 118.9(7)
C50 C49 H49 120.5
C48 C49 H49 120.5
C49 C50 C51 120.9(7)
C49 C50 H50 119.5
C51 C50 H50 119.5
N11 C51 C50 120.5(7)
N11 C51 H51 119.8
C50 C51 H51 119.8
N12 C52 C53 132.5(6)
N12 C52 C57 108.7(6)
C53 C52 C57 118.8(7)
C54 C53 C52 119.5(8)
C54 C53 H53 120.3
C52 C53 H53 120.3
C53 C54 C55 121.2(9)
C53 C54 H54 119.4
C55 C54 H54 119.4
C56 C55 C54 119.7(9)
C56 C55 H55 120.1
C54 C55 H55 120.1
C57 C56 C55 118.4(9)
C57 C56 H56 120.8
C55 C56 H56 120.8
N13 C57 C56 131.9(8)
N13 C57 C52 105.8(7)
C56 C57 C52 122.3(8)
N13 C58 H58A 109.5
N13 C58 H58B 109.5
H58A C58 H58B 109.5
N13 C58 H58C 109.5
H58A C58 H58C 109.5
H58B C58 H58C 109.5
N12 C59 N13 110.8(7)
N12 C59 C60 119.6(6)
N13 C59 C60 129.6(7)
C61 C60 N14 120.9(7)
C61 C60 C59 130.2(7)
N14 C60 C59 108.8(6)
C60 C61 C62 119.6(8)
C60 C61 H61 120.2
C62 C61 H61 120.2
C63 C62 C61 118.5(8)
C63 C62 H62 120.8
C61 C62 H62 120.8
C62 C63 C64 118.9(8)
C62 C63 H63 120.6
C64 C63 H63 120.6
N14 C64 C63 121.9(7)
N14 C64 C65 110.6(6)
C63 C64 C65 127.4(7)
N16 C65 N15 110.6(6)
N16 C65 C64 133.0(6)
N15 C65 C64 116.5(6)
N16 C66 H66A 109.5
N16 C66 H66B 109.5
H66A C66 H66B 109.5
N16 C66 H66C 109.5
H66A C66 H66C 109.5
H66B C66 H66C 109.5
C68 C67 N16 129.9(6)
C68 C67 C72 124.4(7)
N16 C67 C72 105.7(6)
C67 C68 C69 115.7(7)
C67 C68 H68 122.2
C69 C68 H68 122.2
C70 C69 C68 120.9(7)
C70 C69 H69 119.6
C68 C69 H69 119.6
C71 C70 C69 122.6(8)
C71 C70 H70 118.7
C69 C70 H70 118.7
C70 C71 C72 116.8(7)
C70 C71 H71 121.6
C72 C71 H71 121.6
N15 C72 C67 109.7(6)
N15 C72 C71 130.7(6)
C67 C72 C71 119.6(6)

loop_
_geom_bond_atom_site_label_1
_geom_bond_atom_site_label_2
_geom_bond_distance
Os1 N2 1.999(6)
Os1 N6 2.010(5)
Os1 N1 2.070(5)
Os1 N7 2.081(5)
Os1 N4 2.081(5)
Os1 N3 2.088(5)
Os2 N10 1.993(5)
Os2 N14 2.023(6)
Os2 N11 2.059(5)
Os2 N15 2.065(5)
Os2 N9 2.069(5)
Os2 N12 2.072(5)
P1 F5 1.584(5)
P1 F1 1.586(5)
P1 F2 1.591(5)
P1 F4 1.592(5)
P1 F3 1.593(5)
P1 F6 1.598(5)
P2 F12 1.581(5)
P2 F10 1.587(6)
P2 F11 1.590(6)
P2 F8 1.595(5)
P2 F7 1.603(6)
P2 F9 1.612(5)
P3 F16 1.534(6)
P3 F14 1.568(6)
P3 F18 1.583(5)
P3 F15 1.592(5)
P3 F17 1.615(6)
P3 F13 1.626(6)
P4 F24 1.569(7)
P4 F20 1.581(6)
P4 F23 1.582(8)
P4 F21 1.595(8)
P4 F19 1.656(10)
P4 F22 1.687(10)
N1 C1 1.347(8)
N1 C5 1.372(9)
N2 C6 1.353(8)
N2 C10 1.374(8)
N3 C15 1.335(8)
N3 C11 1.403(8)
N4 C23 1.323(7)
N4 C16 1.346(8)
N5 C21 1.352(8)
N5 C23 1.364(8)
N5 C22 1.482(9)
N6 C24 1.352(8)
N6 C28 1.381(8)
N7 C29 1.345(7)
N7 C36 1.377(8)
N8 C29 1.342(8)
N8 C31 1.398(9)
N8 C30 1.489(8)
N9 C37 1.335(9)
N9 C41 1.373(8)
N10 C46 1.347(8)
N10 C42 1.360(8)
N11 C51 1.351(8)
N11 C47 1.389(8)
N12 C59 1.313(9)
N12 C52 1.346(8)
N13 C57 1.361(10)
N13 C59 1.385(9)
N13 C58 1.524(10)
N14 C64 1.353(9)
N14 C60 1.361(8)
N15 C72 1.360(8)
N15 C65 1.372(8)
N16 C65 1.337(9)
N16 C67 1.383(9)
N16 C66 1.484(9)
C1 C2 1.378(10)
C1 H1 0.9500
C2 C3 1.380(13)
C2 H2 0.9500
C3 C4 1.401(11)
C3 H3 0.9500
C4 C5 1.420(9)
C4 H4 0.9500
C5 C6 1.463(9)
C6 C7 1.416(9)
C7 C8 1.371(11)
C7 H7 0.9500
C8 C9 1.370(11)
C8 H8 0.9500
C9 C10 1.379(9)
C9 H9 0.9500
C10 C11 1.422(9)
C11 C12 1.406(8)
C12 C13 1.338(11)
C12 H12 0.9500
C13 C14 1.383(11)
C13 H13 0.9500
C14 C15 1.373(9)
C14 H14 0.9500
C15 H15 0.9500
C16 C17 1.416(9)
C16 C21 1.424(8)
C17 C18 1.379(9)
C17 H17 0.9500
C18 C19 1.420(11)
C18 H18 0.9500
C19 C20 1.372(11)
C19 H19 0.9500
C20 C21 1.384(9)
C20 H20 0.9500
C22 H22A 0.9800
C22 H22B 0.9800
C22 H22C 0.9800
C23 C24 1.467(9)
C24 C25 1.410(9)
C25 C26 1.442(10)
C25 H25 0.9500
C26 C27 1.386(10)
C26 H26 0.9500
C27 C28 1.411(9)
C27 H27 0.9500
C28 C29 1.428(8)
C30 H30A 0.9800
C30 H30B 0.9800
C30 H30C 0.9800
C31 C32 1.378(9)
C31 C36 1.391(9)
C32 C33 1.385(10)
C32 H32 0.9500
C33 C34 1.423(11)
C33 H33 0.9500
C34 C35 1.358(9)
C34 H34 0.9500
C35 C36 1.391(9)
C35 H35 0.9500
C37 C38 1.428(9)
C37 H37 0.9500
C38 C39 1.405(13)
C38 H38 0.9500
C39 C40 1.360(12)
C39 H39 0.9500
C40 C41 1.403(9)
C40 H40 0.9500
C41 C42 1.461(10)
C42 C43 1.377(10)
C43 C44 1.394(14)
C43 H43 0.9500
C44 C45 1.397(12)
C44 H44 0.9500
C45 C46 1.381(10)
C45 H45 0.9500
C46 C47 1.450(10)
C47 C48 1.381(10)
C48 C49 1.388(11)
C48 H48 0.9500
C49 C50 1.348(11)
C49 H49 0.9500
C50 C51 1.412(9)
C50 H50 0.9500
C51 H51 0.9500
C52 C53 1.396(11)
C52 C57 1.418(9)
C53 C54 1.362(10)
C53 H53 0.9500
C54 C55 1.436(13)
C54 H54 0.9500
C55 C56 1.381(14)
C55 H55 0.9500
C56 C57 1.378(12)
C56 H56 0.9500
C58 H58A 0.9800
C58 H58B 0.9800
C58 H58C 0.9800
C59 C60 1.481(11)
C60 C61 1.341(10)
C61 C62 1.448(12)
C61 H61 0.9500
C62 C63 1.367(12)
C62 H62 0.9500
C63 C64 1.383(9)
C63 H63 0.9500
C64 C65 1.478(10)
C66 H66A 0.9800
C66 H66B 0.9800
C66 H66C 0.9800
C67 C68 1.358(10)
C67 C72 1.394(9)
C68 C69 1.416(11)
C68 H68 0.9500
C69 C70 1.401(11)
C69 H69 0.9500
C70 C71 1.365(9)
C70 H70 0.9500
C71 C72 1.418(9)
C71 H71 0.9500

loop_
_geom_torsion_atom_site_label_1
_geom_torsion_atom_site_label_2
_geom_torsion_atom_site_label_3
_geom_torsion_atom_site_label_4
_geom_torsion
N2 Os1 N1 C1 178.0(5)
N6 Os1 N1 C1 -6.0(6)
N7 Os1 N1 C1 -83.8(5)
N4 Os1 N1 C1 71.5(5)
N3 Os1 N1 C1 171.9(5)
N2 Os1 N1 C5 0.9(4)
N6 Os1 N1 C5 176.9(4)
N7 Os1 N1 C5 99.1(4)
N4 Os1 N1 C5 -105.6(4)
N3 Os1 N1 C5 -5.2(7)
N6 Os1 N2 C6 -106(3)
N1 Os1 N2 C6 1.5(5)
N7 Os1 N2 C6 -88.0(5)
N4 Os1 N2 C6 92.0(5)
N3 Os1 N2 C6 179.1(5)
N6 Os1 N2 C10 69(3)
N1 Os1 N2 C10 176.3(5)
N7 Os1 N2 C10 86.9(5)
N4 Os1 N2 C10 -93.1(5)
N3 Os1 N2 C10 -6.0(4)
N2 Os1 N3 C15 -175.0(5)
N6 Os1 N3 C15 9.0(5)
N1 Os1 N3 C15 -168.9(5)
N7 Os1 N3 C15 87.4(5)
N4 Os1 N3 C15 -67.9(5)
N2 Os1 N3 C11 5.0(4)
N6 Os1 N3 C11 -171.0(4)
N1 Os1 N3 C11 11.1(7)
N7 Os1 N3 C11 -92.6(4)
N4 Os1 N3 C11 112.1(4)
N2 Os1 N4 C23 173.0(4)
N6 Os1 N4 C23 -5.7(4)
N1 Os1 N4 C23 -107.6(4)
N7 Os1 N4 C23 -7.0(7)
N3 Os1 N4 C23 94.3(4)
N2 Os1 N4 C16 0.1(7)
N6 Os1 N4 C16 -178.6(7)
N1 Os1 N4 C16 79.5(7)
N7 Os1 N4 C16 -179.8(5)
N3 Os1 N4 C16 -78.5(7)
N2 Os1 N6 C24 -159(2)
N1 Os1 N6 C24 94.2(5)
N7 Os1 N6 C24 -177.3(5)
N4 Os1 N6 C24 3.2(5)
N3 Os1 N6 C24 -85.0(5)
N2 Os1 N6 C28 21(3)
N1 Os1 N6 C28 -85.8(5)
N7 Os1 N6 C28 2.7(4)
N4 Os1 N6 C28 -176.8(5)
N3 Os1 N6 C28 95.0(4)
N2 Os1 N7 C29 174.7(4)
N6 Os1 N7 C29 -6.6(4)
N1 Os1 N7 C29 95.9(4)
N4 Os1 N7 C29 -5.3(7)
N3 Os1 N7 C29 -105.8(4)
N2 Os1 N7 C36 2.0(6)
N6 Os1 N7 C36 -179.3(7)
N1 Os1 N7 C36 -76.8(6)
N4 Os1 N7 C36 -178.0(5)
N3 Os1 N7 C36 81.5(6)
N10 Os2 N9 C37 178.7(6)
N14 Os2 N9 C37 -3.9(6)
N11 Os2 N9 C37 176.6(5)
N15 Os2 N9 C37 -81.4(5)
N12 Os2 N9 C37 74.6(5)
N10 Os2 N9 C41 1.4(4)
N14 Os2 N9 C41 178.9(4)
N11 Os2 N9 C41 -0.7(8)
N15 Os2 N9 C41 101.4(5)
N12 Os2 N9 C41 -102.7(5)
N14 Os2 N10 C46 79(4)
N11 Os2 N10 C46 -4.6(5)
N15 Os2 N10 C46 88.3(5)
N9 Os2 N10 C46 176.3(5)
N12 Os2 N10 C46 -92.5(5)
N14 Os2 N10 C42 -97(4)
N11 Os2 N10 C42 179.8(5)
N15 Os2 N10 C42 -87.4(5)
N9 Os2 N10 C42 0.6(5)
N12 Os2 N10 C42 91.8(5)
N10 Os2 N11 C51 -175.4(5)
N14 Os2 N11 C51 7.1(5)
N15 Os2 N11 C51 85.6(5)
N9 Os2 N11 C51 -173.3(5)
N12 Os2 N11 C51 -70.7(5)
N10 Os2 N11 C47 3.3(4)
N14 Os2 N11 C47 -174.1(4)
N15 Os2 N11 C47 -95.6(4)
N9 Os2 N11 C47 5.4(8)
N12 Os2 N11 C47 108.0(4)
N10 Os2 N12 C59 175.2(4)
N14 Os2 N12 C59 -4.4(4)
N11 Os2 N12 C59 97.1(5)
N15 Os2 N12 C59 -6.7(7)
N9 Os2 N12 C59 -105.9(5)
N10 Os2 N12 C52 0.7(7)
N14 Os2 N12 C52 -178.9(6)
N11 Os2 N12 C52 -77.4(6)
N15 Os2 N12 C52 178.8(5)
N9 Os2 N12 C52 79.6(6)
N10 Os2 N14 C64 13(4)
N11 Os2 N14 C64 95.4(5)
N15 Os2 N14 C64 3.0(5)
N9 Os2 N14 C64 -84.4(5)
N12 Os2 N14 C64 -176.0(5)
N10 Os2 N14 C60 -169(4)
N11 Os2 N14 C60 -86.0(5)
N15 Os2 N14 C60 -178.4(5)
N9 Os2 N14 C60 94.2(5)
N12 Os2 N14 C60 2.6(4)
N10 Os2 N15 C72 1.3(6)
N14 Os2 N15 C72 -179.2(6)
N11 Os2 N15 C72 80.1(6)
N9 Os2 N15 C72 -76.8(6)
N12 Os2 N15 C72 -176.8(5)
N10 Os2 N15 C65 175.7(4)
N14 Os2 N15 C65 -4.7(4)
N11 Os2 N15 C65 -105.5(4)
N9 Os2 N15 C65 97.7(4)
N12 Os2 N15 C65 -2.4(7)
C5 N1 C1 C2 -0.1(10)
Os1 N1 C1 C2 -177.1(5)
N1 C1 C2 C3 0.6(11)
C1 C2 C3 C4 -2.0(12)
C2 C3 C4 C5 2.7(12)
C1 N1 C5 C4 1.0(9)
Os1 N1 C5 C4 178.4(5)
C1 N1 C5 C6 179.7(6)
Os1 N1 C5 C6 -2.9(7)
C3 C4 C5 N1 -2.3(11)
C3 C4 C5 C6 179.1(7)
C10 N2 C6 C7 0.1(10)
Os1 N2 C6 C7 174.7(5)
C10 N2 C6 C5 -178.0(6)
Os1 N2 C6 C5 -3.4(7)
N1 C5 C6 N2 4.1(8)
C4 C5 C6 N2 -177.2(6)
N1 C5 C6 C7 -173.7(7)
C4 C5 C6 C7 5.0(12)
N2 C6 C7 C8 -0.8(11)
C5 C6 C7 C8 176.9(8)
C6 C7 C8 C9 -0.3(13)
C7 C8 C9 C10 2.2(13)
C6 N2 C10 C9 1.8(10)
Os1 N2 C10 C9 -172.9(5)
C6 N2 C10 C11 -179.6(6)
Os1 N2 C10 C11 5.8(7)
C8 C9 C10 N2 -2.9(11)
C8 C9 C10 C11 178.6(7)
C15 N3 C11 C12 -3.9(9)
Os1 N3 C11 C12 176.1(5)
C15 N3 C11 C10 176.5(6)
Os1 N3 C11 C10 -3.5(7)
N2 C10 C11 N3 -1.2(8)
C9 C10 C11 N3 177.3(7)
N2 C10 C11 C12 179.2(6)
C9 C10 C11 C12 -2.2(12)
N3 C11 C12 C13 4.3(11)
C10 C11 C12 C13 -176.2(7)
C11 C12 C13 C14 -1.3(12)
C12 C13 C14 C15 -2.1(12)
C11 N3 C15 C14 0.7(10)
Os1 N3 C15 C14 -179.3(5)
C13 C14 C15 N3 2.4(11)
C23 N4 C16 C17 -179.8(7)
Os1 N4 C16 C17 -6.6(11)
C23 N4 C16 C21 -0.2(7)
Os1 N4 C16 C21 173.0(5)
N4 C16 C17 C18 178.4(7)
C21 C16 C17 C18 -1.2(10)
C16 C17 C18 C19 1.3(11)
C17 C18 C19 C20 -0.9(12)
C18 C19 C20 C21 0.3(11)
C23 N5 C21 C20 178.6(7)
C22 N5 C21 C20 0.8(12)
C23 N5 C21 C16 -1.5(7)
C22 N5 C21 C16 -179.3(6)
C19 C20 C21 N5 179.7(7)
C19 C20 C21 C16 -0.2(11)
N4 C16 C21 N5 1.1(7)
C17 C16 C21 N5 -179.3(6)
N4 C16 C21 C20 -179.0(6)
C17 C16 C21 C20 0.6(10)
C16 N4 C23 N5 -0.8(7)
Os1 N4 C23 N5 -175.9(4)
C16 N4 C23 C24 -177.5(5)
Os1 N4 C23 C24 7.5(7)
C21 N5 C23 N4 1.5(7)
C22 N5 C23 N4 179.2(6)
C21 N5 C23 C24 177.6(6)
C22 N5 C23 C24 -4.7(10)
C28 N6 C24 C25 -2.1(9)
Os1 N6 C24 C25 177.9(5)
C28 N6 C24 C23 179.6(5)
Os1 N6 C24 C23 -0.4(7)
N4 C23 C24 N6 -4.8(8)
N5 C23 C24 N6 179.3(6)
N4 C23 C24 C25 177.0(6)
N5 C23 C24 C25 1.1(11)
N6 C24 C25 C26 -0.8(10)
C23 C24 C25 C26 177.2(6)
C24 C25 C26 C27 2.8(10)
C25 C26 C27 C28 -2.0(11)
C24 N6 C28 C27 3.0(9)
Os1 N6 C28 C27 -177.0(5)
C24 N6 C28 C29 -178.5(5)
Os1 N6 C28 C29 1.5(6)
C26 C27 C28 N6 -0.9(10)
C26 C27 C28 C29 -179.1(6)
C31 N8 C29 N7 -2.3(7)
C30 N8 C29 N7 175.0(6)
C31 N8 C29 C28 174.7(6)
C30 N8 C29 C28 -8.0(10)
C36 N7 C29 N8 2.3(7)
Os1 N7 C29 N8 -172.7(4)
C36 N7 C29 C28 -175.1(5)
Os1 N7 C29 C28 9.9(7)
N6 C28 C29 N8 175.5(6)
C27 C28 C29 N8 -6.1(11)
N6 C28 C29 N7 -7.7(7)
C27 C28 C29 N7 170.7(6)
C29 N8 C31 C32 179.6(7)
C30 N8 C31 C32 2.3(11)
C29 N8 C31 C36 1.3(7)
C30 N8 C31 C36 -176.0(6)
C36 C31 C32 C33 -1.4(10)
N8 C31 C32 C33 -179.4(7)
C31 C32 C33 C34 -0.5(11)
C32 C33 C34 C35 1.5(12)
C33 C34 C35 C36 -0.5(11)
C29 N7 C36 C31 -1.4(7)
Os1 N7 C36 C31 171.5(5)
C29 N7 C36 C35 177.7(7)
Os1 N7 C36 C35 -9.3(11)
C32 C31 C36 N7 -178.4(6)
N8 C31 C36 N7 0.1(7)
C32 C31 C36 C35 2.4(10)
N8 C31 C36 C35 -179.2(6)
C34 C35 C36 N7 179.6(7)
C34 C35 C36 C31 -1.4(10)
C41 N9 C37 C38 0.3(10)
Os2 N9 C37 C38 -176.9(5)
N9 C37 C38 C39 -0.9(11)
C37 C38 C39 C40 0.3(12)
C38 C39 C40 C41 0.8(13)
C37 N9 C41 C40 1.0(10)
Os2 N9 C41 C40 178.5(6)
C37 N9 C41 C42 179.5(6)
Os2 N9 C41 C42 -3.1(7)
C39 C40 C41 N9 -1.6(12)
C39 C40 C41 C42 -179.9(7)
C46 N10 C42 C43 0.5(10)
Os2 N10 C42 C43 176.1(6)
C46 N10 C42 C41 -178.0(6)
Os2 N10 C42 C41 -2.4(8)
N9 C41 C42 N10 3.5(9)
C40 C41 C42 N10 -178.0(6)
N9 C41 C42 C43 -174.8(7)
C40 C41 C42 C43 3.6(12)
N10 C42 C43 C44 -2.1(12)
C41 C42 C43 C44 176.1(8)
C42 C43 C44 C45 3.1(14)
C43 C44 C45 C46 -2.5(13)
C42 N10 C46 C45 0.1(10)
Os2 N10 C46 C45 -175.4(6)
C42 N10 C46 C47 -179.6(6)
Os2 N10 C46 C47 4.8(8)
C44 C45 C46 N10 0.9(12)
C44 C45 C46 C47 -179.4(7)
C51 N11 C47 C48 -4.4(9)
Os2 N11 C47 C48 176.8(5)
C51 N11 C47 C46 177.0(6)
Os2 N11 C47 C46 -1.9(7)
N10 C46 C47 C48 179.7(7)
C45 C46 C47 C48 0.0(12)
N10 C46 C47 N11 -1.7(8)
C45 C46 C47 N11 178.5(7)
N11 C47 C48 C49 3.0(11)
C46 C47 C48 C49 -178.5(7)
C47 C48 C49 C50 0.6(12)
C48 C49 C50 C51 -2.9(12)
C47 N11 C51 C50 2.1(9)
Os2 N11 C51 C50 -179.1(5)
C49 C50 C51 N11 1.5(11)
C59 N12 C52 C53 178.2(7)
Os2 N12 C52 C53 -7.1(11)
C59 N12 C52 C57 -2.6(7)
Os2 N12 C52 C57 172.1(5)
N12 C52 C53 C54 -179.8(7)
C57 C52 C53 C54 1.1(10)
C52 C53 C54 C55 -0.2(11)
C53 C54 C55 C56 -2.5(13)
C54 C55 C56 C57 4.0(13)
C59 N13 C57 C56 -179.7(8)
C58 N13 C57 C56 3.9(13)
C59 N13 C57 C52 -0.3(8)
C58 N13 C57 C52 -176.7(7)
C55 C56 C57 N13 176.2(8)
C55 C56 C57 C52 -3.2(12)
N12 C52 C57 N13 1.8(7)
C53 C52 C57 N13 -178.9(6)
N12 C52 C57 C56 -178.7(7)
C53 C52 C57 C56 0.6(10)
C52 N12 C59 N13 2.5(7)
Os2 N12 C59 N13 -173.7(4)
C52 N12 C59 C60 -178.1(6)
Os2 N12 C59 C60 5.8(7)
C57 N13 C59 N12 -1.4(8)
C58 N13 C59 N12 175.2(6)
C57 N13 C59 C60 179.3(7)
C58 N13 C59 C60 -4.1(11)
C64 N14 C60 C61 -5.2(9)
Os2 N14 C60 C61 176.2(5)
C64 N14 C60 C59 178.1(5)
Os2 N14 C60 C59 -0.5(7)
N12 C59 C60 C61 -179.8(7)
N13 C59 C60 C61 -0.6(12)
N12 C59 C60 N14 -3.6(8)
N13 C59 C60 N14 175.7(6)
N14 C60 C61 C62 2.5(11)
C59 C60 C61 C62 178.3(7)
C60 C61 C62 C63 1.5(12)
C61 C62 C63 C64 -2.7(12)
C60 N14 C64 C63 4.0(9)
Os2 N14 C64 C63 -177.4(5)
C60 N14 C64 C65 -179.3(5)
Os2 N14 C64 C65 -0.8(7)
C62 C63 C64 N14 0.0(11)
C62 C63 C64 C65 -176.0(7)
C67 N16 C65 N15 -1.6(7)
C66 N16 C65 N15 174.6(6)
C67 N16 C65 C64 179.4(7)
C66 N16 C65 C64 -4.4(12)
C72 N15 C65 N16 3.0(7)
Os2 N15 C65 N16 -173.3(4)
C72 N15 C65 C64 -177.8(5)
Os2 N15 C65 C64 5.9(7)
N14 C64 C65 N16 175.5(7)
C63 C64 C65 N16 -8.1(12)
N14 C64 C65 N15 -3.5(8)
C63 C64 C65 N15 172.9(6)
C65 N16 C67 C68 -179.5(7)
C66 N16 C67 C68 4.3(12)
C65 N16 C67 C72 -0.4(7)
C66 N16 C67 C72 -176.6(6)
N16 C67 C68 C69 178.7(7)
C72 C67 C68 C69 -0.3(11)
C67 C68 C69 C70 -1.4(11)
C68 C69 C70 C71 2.0(12)
C69 C70 C71 C72 -0.8(10)
C65 N15 C72 C67 -3.2(7)
Os2 N15 C72 C67 171.5(5)
C65 N15 C72 C71 176.8(6)
Os2 N15 C72 C71 -8.5(11)
C68 C67 C72 N15 -178.5(6)
N16 C67 C72 N15 2.3(7)
C68 C67 C72 C71 1.5(10)
N16 C67 C72 C71 -177.7(5)
C70 C71 C72 N15 179.1(6)
C70 C71 C72 C67 -0.9(9)

loop_
_platon_squeeze_void_nr
_platon_squeeze_void_average_x
_platon_squeeze_void_average_y
_platon_squeeze_void_average_z
_platon_squeeze_void_volume
_platon_squeeze_void_count_electrons
_platon_squeeze_void_content
1 0.000 -0.001 0.005 666 377 ' '
2 0.000 0.500 0.500 181 88 ' '
